data_7111859
loop_
_publ_author_name
'Ruizhi Lu'
'Xin Cheng'
'Xingliang Zheng'
'Shengming Ma'

_publ_section_title
;
 Efficient synthesis of 1,2-bis(alkoxycarbonyl)pyrazol-3-ones from
 2,3-allenoic acids, azodicarboxylates and PPh3
;
_journal_name_full Chem.Commun.
_journal_page_first 1537
_journal_paper_doi 10.1039/c3cc48215d
_journal_volume 50
_journal_year 2014
_chemical_formula_sum 'C27 H34 N2 O5'
_chemical_formula_weight 466.56
_chemical_name_systematic
;
?
;
_space_group_IT_number 14
_symmetry_cell_setting monoclinic
_symmetry_space_group_name_Hall '-P 2yn'
_symmetry_space_group_name_H-M 'P 1 21/n 1'
_atom_sites_solution_hydrogens geom
_atom_sites_solution_primary direct
_atom_sites_solution_secondary difmap
_audit_creation_method SHELXL-97
_cell_angle_alpha 90.00
_cell_angle_beta 93.689(2)
_cell_angle_gamma 90.00
_cell_formula_units_Z 4
_cell_length_a 14.4117(13)
_cell_length_b 11.1267(10)
_cell_length_c 16.3730(15)
_cell_measurement_reflns_used 2463
_cell_measurement_temperature 293(2)
_cell_measurement_theta_max 43.763
_cell_measurement_theta_min 4.638
_cell_volume 2620.0(4)
_computing_cell_refinement 'Bruker SMART'
_computing_data_collection 'Bruker SMART'
_computing_data_reduction 'Bruker SHELXTL'
_computing_molecular_graphics 'Bruker SHELXTL'
_computing_publication_material 'Bruker SHELXTL'
_computing_structure_refinement 'SHELXL-97 (Sheldrick, 1997)'
_computing_structure_solution 'SHELXS-97 (Sheldrick, 1990)'
_diffrn_ambient_temperature 293(2)
_diffrn_measured_fraction_theta_full 1.000
_diffrn_measured_fraction_theta_max 1.000
_diffrn_measurement_device_type 'CCD area detector'
_diffrn_measurement_method 'phi and omega scans'
_diffrn_radiation_monochromator graphite
_diffrn_radiation_source 'fine-focus sealed tube'
_diffrn_radiation_type MoK\a
_diffrn_radiation_wavelength 0.71073
_diffrn_reflns_av_R_equivalents 0.0797
_diffrn_reflns_av_sigmaI/netI 0.0668
_diffrn_reflns_limit_h_max 17
_diffrn_reflns_limit_h_min -8
_diffrn_reflns_limit_k_max 13
_diffrn_reflns_limit_k_min -13
_diffrn_reflns_limit_l_max 19
_diffrn_reflns_limit_l_min -19
_diffrn_reflns_number 13483
_diffrn_reflns_theta_full 25.50
_diffrn_reflns_theta_max 25.50
_diffrn_reflns_theta_min 1.83
_exptl_absorpt_coefficient_mu 0.081
_exptl_absorpt_correction_T_max 1.00000
_exptl_absorpt_correction_T_min 0.75854
_exptl_absorpt_correction_type empirical
_exptl_absorpt_process_details sadabs
_exptl_crystal_colour colorless
_exptl_crystal_density_diffrn 1.183
_exptl_crystal_density_method 'not measured'
_exptl_crystal_description prismatic
_exptl_crystal_F_000 1000
_exptl_crystal_size_max 0.451
_exptl_crystal_size_mid 0.347
_exptl_crystal_size_min 0.175
_refine_diff_density_max 0.436
_refine_diff_density_min -0.293
_refine_diff_density_rms 0.045
_refine_ls_extinction_coef 0.0042(13)
_refine_ls_extinction_expression Fc^*^=kFc[1+0.001xFc^2^\l^3^/sin(2\q)]^-1/4^
_refine_ls_extinction_method SHELXL
_refine_ls_goodness_of_fit_ref 1.011
_refine_ls_hydrogen_treatment constr
_refine_ls_matrix_type full
_refine_ls_number_parameters 315
_refine_ls_number_reflns 4874
_refine_ls_number_restraints 1
_refine_ls_restrained_S_all 1.020
_refine_ls_R_factor_all 0.0961
_refine_ls_R_factor_gt 0.0650
_refine_ls_shift/su_max 0.004
_refine_ls_shift/su_mean 0.001
_refine_ls_structure_factor_coef Fsqd
_refine_ls_weighting_details 'calc w=1/[\s^2^(Fo^2^)+(0.1031P)^2^+0.0000P] where P=(Fo^2^+2Fc^2^)/3'
_refine_ls_weighting_scheme calc
_refine_ls_wR_factor_gt 0.1841
_refine_ls_wR_factor_ref 0.2025
_reflns_number_gt 2941
_reflns_number_total 4874
_reflns_threshold_expression >2sigma(I)
_cod_data_source_file c3cc48215d.txt
_cod_data_source_block cd2805
_cod_original_sg_symbol_H-M P2(1)/n
_cod_database_code 7111859

loop_
_symmetry_equiv_pos_as_xyz
'x, y, z'
'-x+1/2, y+1/2, -z+1/2'
'-x, -y, -z'
'x-1/2, -y-1/2, z-1/2'

loop_
_atom_site_label
_atom_site_type_symbol
_atom_site_fract_x
_atom_site_fract_y
_atom_site_fract_z
_atom_site_U_iso_or_equiv
_atom_site_adp_type
_atom_site_occupancy
_atom_site_symmetry_multiplicity
_atom_site_calc_flag
_atom_site_refinement_flags
O1 O -0.22483(14) 0.3145(2) -0.06784(13) 0.0889(7) Uani 1 1 d .
O2 O -0.28456(13) 0.29577(19) 0.09676(14) 0.0827(6) Uani 1 1 d .
O3 O -0.17566(11) 0.40923(16) 0.16650(10) 0.0625(5) Uani 1 1 d .
O4 O -0.05462(14) 0.19564(19) 0.18358(12) 0.0792(6) Uani 1 1 d .
O5 O 0.06850(11) 0.31986(16) 0.17907(10) 0.0596(5) Uani 1 1 d .
N1 N -0.13750(13) 0.30736(18) 0.05596(12) 0.0520(5) Uani 1 1 d .
N2 N -0.04437(12) 0.33295(17) 0.08039(11) 0.0470(5) Uani 1 1 d .
C1 C -0.14935(19) 0.3179(2) -0.02949(16) 0.0590(7) Uani 1 1 d .
C2 C -0.05687(18) 0.3376(2) -0.05703(15) 0.0559(7) Uani 1 1 d .
C3 C 0.00313(17) 0.3438(2) 0.00834(14) 0.0462(6) Uani 1 1 d .
C4 C 0.10582(16) 0.3594(2) 0.01069(15) 0.0537(6) Uani 1 1 d .
H4A H 0.1251 0.4063 0.0587 0.064 Uiso 1 1 calc R
H4B H 0.1210 0.4054 -0.0370 0.064 Uiso 1 1 calc R
C5 C 0.16175(18) 0.2434(2) 0.01249(14) 0.0559(7) Uani 1 1 d .
C6 C 0.1207(2) 0.1339(3) 0.00659(17) 0.0714(8) Uani 1 1 d .
H6 H 0.0562 0.1292 0.0023 0.086 Uiso 1 1 calc R
C7 C 0.1732(3) 0.0267(3) 0.0068(2) 0.0981(11) Uani 1 1 d .
H7 H 0.1435 -0.0474 0.0029 0.118 Uiso 1 1 calc R
C8 C 0.2669(4) 0.0330(5) 0.0125(2) 0.1093(11) Uani 1 1 d .
H8 H 0.3016 -0.0376 0.0127 0.133 Uiso 1 1 calc R
C9 C 0.3126(3) 0.1431(5) 0.0180(2) 0.1015(10) Uani 1 1 d .
C10 C 0.2611(2) 0.2513(3) 0.01870(17) 0.0744(9) Uani 1 1 d .
C11 C 0.3088(2) 0.3620(4) 0.0250(2) 0.0995(12) Uani 1 1 d .
H11 H 0.2757 0.4335 0.0274 0.119 Uiso 1 1 calc R
C12 C 0.4046(3) 0.3638(6) 0.0275(3) 0.112(2) Uani 1 1 d .
H12 H 0.4358 0.4370 0.0297 0.133 Uiso 1 1 calc R
C13 C 0.4556(4) 0.2556(10) 0.0268(5) 0.117(4) Uani 1 1 d .
H13 H 0.5203 0.2574 0.0298 0.137 Uiso 1 1 calc R
C14 C 0.4108(4) 0.1512(8) 0.0218(3) 0.114(3) Uani 1 1 d .
H14 H 0.4453 0.0807 0.0208 0.136 Uiso 1 1 calc R
C15 C -0.01088(17) 0.2720(2) 0.15307(14) 0.0496(6) Uani 1 1 d .
C16 C 0.12163(19) 0.2746(3) 0.25435(16) 0.0669(8) Uani 1 1 d .
C17 C 0.1520(3) 0.1482(3) 0.2403(2) 0.1192(15) Uani 1 1 d .
H17A H 0.1903 0.1210 0.2868 0.139 Uiso 1 1 calc R
H17B H 0.1869 0.1451 0.1923 0.139 Uiso 1 1 calc R
H17C H 0.0984 0.0973 0.2328 0.139 Uiso 1 1 calc R
C18 C 0.2037(2) 0.3606(4) 0.2599(2) 0.1152(14) Uani 1 1 d .
H18A H 0.1817 0.4412 0.2667 0.133 Uiso 1 1 calc R
H18B H 0.2361 0.3558 0.2105 0.133 Uiso 1 1 calc R
H18C H 0.2452 0.3392 0.3058 0.133 Uiso 1 1 calc R
C19 C 0.0648(2) 0.2881(4) 0.32660(19) 0.1070(13) Uani 1 1 d .
H19A H 0.0459 0.3704 0.3313 0.130 Uiso 1 1 calc R
H19B H 0.1011 0.2649 0.3752 0.130 Uiso 1 1 calc R
H19C H 0.0107 0.2378 0.3199 0.130 Uiso 1 1 calc R
C20 C -0.20874(18) 0.3356(2) 0.10891(17) 0.0571(7) Uani 1 1 d .
C21 C -0.2341(2) 0.4487(2) 0.23338(18) 0.0707(8) Uani 1 1 d .
C22 C -0.1671(2) 0.5269(3) 0.28489(19) 0.0891(10) Uani 1 1 d .
H22A H -0.1164 0.4786 0.3073 0.114 Uiso 1 1 calc R
H22B H -0.1989 0.5623 0.3287 0.114 Uiso 1 1 calc R
H22C H -0.1435 0.5892 0.2514 0.114 Uiso 1 1 calc R
C23 C -0.2610(3) 0.3399(3) 0.2832(2) 0.1140(14) Uani 1 1 d .
H23A H -0.3030 0.2899 0.2503 0.131 Uiso 1 1 calc R
H23B H -0.2909 0.3663 0.3308 0.131 Uiso 1 1 calc R
H23C H -0.2062 0.2948 0.2998 0.131 Uiso 1 1 calc R
C24 C -0.3167(2) 0.5185(3) 0.1959(2) 0.1085(12) Uani 1 1 d .
H24A H -0.2950 0.5819 0.1622 0.133 Uiso 1 1 calc R
H24B H -0.3511 0.5523 0.2386 0.133 Uiso 1 1 calc R
H24C H -0.3562 0.4655 0.1630 0.133 Uiso 1 1 calc R
C25 C -0.0410(3) 0.3473(3) -0.14557(17) 0.0898(10) Uani 1 1 d D
H25A H 0.0164 0.3906 -0.1525 0.108 Uiso 1 1 calc R
H25B H -0.0916 0.3917 -0.1734 0.108 Uiso 1 1 calc R
C26 C -0.0346(3) 0.2133(5) -0.1858(2) 0.117(2) Uani 1 1 d D
H26A H 0.0230 0.1748 -0.1662 0.136 Uiso 1 1 calc R
H26B H -0.0860 0.1643 -0.1696 0.136 Uiso 1 1 calc R
C27 C -0.0381(4) 0.2237(7) -0.2748(3) 0.114(3) Uani 1 1 d .
H27A H -0.0913 0.2706 -0.2932 0.132 Uiso 1 1 calc R
H27B H -0.0428 0.1450 -0.2987 0.132 Uiso 1 1 calc R
H27C H 0.0175 0.2623 -0.2908 0.132 Uiso 1 1 calc R

loop_
_atom_site_aniso_label
_atom_site_aniso_U_11
_atom_site_aniso_U_22
_atom_site_aniso_U_33
_atom_site_aniso_U_23
_atom_site_aniso_U_13
_atom_site_aniso_U_12
O1 0.0610(13) 0.1284(19) 0.0738(13) -0.0192(12) -0.0219(11) 0.0081(12)
O2 0.0437(11) 0.1000(16) 0.1052(16) -0.0166(12) 0.0109(10) -0.0115(11)
O3 0.0522(11) 0.0658(11) 0.0718(11) -0.0176(9) 0.0214(9) -0.0051(9)
O4 0.0752(14) 0.0826(14) 0.0787(13) 0.0258(11) -0.0040(11) -0.0222(11)
O5 0.0447(10) 0.0767(12) 0.0560(10) 0.0106(8) -0.0083(8) -0.0032(9)
N1 0.0375(11) 0.0636(13) 0.0544(12) -0.0076(9) -0.0011(9) 0.0020(9)
N2 0.0359(11) 0.0574(12) 0.0474(11) -0.0017(9) -0.0003(9) 0.0047(9)
C1 0.0523(16) 0.0647(16) 0.0584(16) -0.0147(12) -0.0086(13) 0.0102(13)
C2 0.0591(16) 0.0596(16) 0.0485(14) -0.0050(11) 0.0004(12) 0.0063(12)
C3 0.0482(14) 0.0409(13) 0.0501(13) -0.0032(10) 0.0077(11) 0.0052(10)
C4 0.0477(15) 0.0552(15) 0.0592(15) 0.0053(11) 0.0107(12) 0.0035(11)
C5 0.0536(16) 0.0673(18) 0.0480(14) 0.0060(12) 0.0124(11) 0.0145(13)
C6 0.078(2) 0.0621(19) 0.0746(19) -0.0001(14) 0.0122(15) 0.0180(16)
C7 0.113(3) 0.070(2) 0.093(2) -0.0039(17) 0.017(2) 0.036(2)
C8 0.103(4) 0.104(4) 0.082(2) 0.001(2) 0.019(2) 0.066(4)
C9 0.085(3) 0.105(4) 0.077(2) 0.004(2) 0.0154(11) 0.057(3)
C10 0.0551(18) 0.111(3) 0.0586(16) 0.0129(16) 0.0160(13) 0.0245(18)
C11 0.051(2) 0.126(3) 0.102(3) 0.024(2) 0.0149(17) -0.003(2)
C12 0.056(3) 0.164(6) 0.138(4) 0.033(4) 0.016(3) -0.017(3)
C13 0.054(3) 0.168(13) 0.103(6) 0.011(7) 0.023(3) 0.046(5)
C14 0.081(4) 0.166(9) 0.085(4) -0.007(5) 0.018(3) 0.058(4)
C15 0.0459(14) 0.0543(15) 0.0485(14) 0.0014(11) 0.0032(11) 0.0054(12)
C16 0.0572(17) 0.091(2) 0.0509(15) 0.0092(14) -0.0086(13) 0.0089(15)
C17 0.143(4) 0.115(3) 0.094(3) -0.003(2) -0.042(2) 0.058(3)
C18 0.067(2) 0.142(4) 0.091(3) 0.027(3) -0.041(2) -0.020(2)
C19 0.091(3) 0.145(4) 0.0546(19) 0.001(2) -0.0013(17) 0.021(3)
C20 0.0397(15) 0.0606(16) 0.0714(17) -0.0034(13) 0.0059(12) 0.0014(12)
C21 0.0750(19) 0.0536(16) 0.088(2) -0.0121(14) 0.0410(16) -0.0010(14)
C22 0.107(3) 0.072(2) 0.092(2) -0.0233(17) 0.0354(19) -0.0078(18)
C23 0.158(4) 0.078(2) 0.113(3) -0.007(2) 0.064(3) -0.027(2)
C24 0.092(3) 0.099(3) 0.138(3) -0.026(2) 0.029(2) 0.033(2)
C25 0.092(2) 0.130(3) 0.0482(16) -0.0018(17) 0.0064(15) 0.015(2)
C26 0.083(3) 0.162(7) 0.056(2) -0.037(3) 0.0156(19) 0.018(4)
C27 0.088(5) 0.164(9) 0.081(4) -0.044(5) 0.003(3) -0.031(5)

loop_
_atom_type_symbol
_atom_type_description
_atom_type_scat_dispersion_real
_atom_type_scat_dispersion_imag
_atom_type_scat_source
C C 0.0033 0.0016 'International Tables Vol C Tables 4.2.6.8 and 6.1.1.4'
H H 0.0000 0.0000 'International Tables Vol C Tables 4.2.6.8 and 6.1.1.4'
N N 0.0061 0.0033 'International Tables Vol C Tables 4.2.6.8 and 6.1.1.4'
O O 0.0106 0.0060 'International Tables Vol C Tables 4.2.6.8 and 6.1.1.4'

loop_
_geom_angle_atom_site_label_1
_geom_angle_atom_site_label_2
_geom_angle_atom_site_label_3
_geom_angle
C20 O3 C21 121.0(2)
C15 O5 C16 121.4(2)
C1 N1 N2 108.64(19)
C1 N1 C20 122.9(2)
N2 N1 C20 119.74(19)
N1 N2 C3 106.63(17)
N1 N2 C15 114.01(19)
C3 N2 C15 125.71(19)
O1 C1 N1 123.9(3)
O1 C1 C2 130.6(3)
N1 C1 C2 105.5(2)
C3 C2 C1 108.6(2)
C3 C2 C25 130.3(3)
C1 C2 C25 121.1(2)
C2 C3 N2 110.1(2)
C2 C3 C4 128.2(2)
N2 C3 C4 121.7(2)
C3 C4 C5 115.2(2)
C3 C4 H4A 108.5
C5 C4 H4A 108.5
C3 C4 H4B 108.5
C5 C4 H4B 108.5
H4A C4 H4B 107.5
C6 C5 C10 119.3(3)
C6 C5 C4 122.2(2)
C10 C5 C4 118.4(3)
C5 C6 C7 121.8(3)
C5 C6 H6 119.1
C7 C6 H6 119.1
C8 C7 C6 119.4(4)
C8 C7 H7 120.3
C6 C7 H7 120.3
C7 C8 C9 121.1(3)
C7 C8 H8 119.4
C9 C8 H8 119.4
C8 C9 C10 120.2(4)
C8 C9 C14 121.8(5)
C10 C9 C14 118.0(5)
C11 C10 C9 119.3(3)
C11 C10 C5 122.6(3)
C9 C10 C5 118.1(4)
C12 C11 C10 119.8(4)
C12 C11 H11 120.1
C10 C11 H11 120.1
C11 C12 C13 120.6(6)
C11 C12 H12 119.7
C13 C12 H12 119.7
C14 C13 C12 119.6(6)
C14 C13 H13 120.2
C12 C13 H13 120.2
C13 C14 C9 122.6(7)
C13 C14 H14 118.7
C9 C14 H14 118.7
O4 C15 O5 129.1(2)
O4 C15 N2 122.1(2)
O5 C15 N2 108.7(2)
C19 C16 C17 113.5(3)
C19 C16 O5 110.0(2)
C17 C16 O5 109.3(2)
C19 C16 C18 110.8(3)
C17 C16 C18 111.5(3)
O5 C16 C18 101.1(2)
C16 C17 H17A 109.5
C16 C17 H17B 109.5
H17A C17 H17B 109.5
C16 C17 H17C 109.5
H17A C17 H17C 109.5
H17B C17 H17C 109.5
C16 C18 H18A 109.5
C16 C18 H18B 109.5
H18A C18 H18B 109.5
C16 C18 H18C 109.5
H18A C18 H18C 109.5
H18B C18 H18C 109.5
C16 C19 H19A 109.5
C16 C19 H19B 109.5
H19A C19 H19B 109.5
C16 C19 H19C 109.5
H19A C19 H19C 109.5
H19B C19 H19C 109.5
O2 C20 O3 129.9(3)
O2 C20 N1 120.6(2)
O3 C20 N1 109.4(2)
O3 C21 C22 102.0(2)
O3 C21 C24 108.6(2)
C22 C21 C24 112.8(3)
O3 C21 C23 109.5(2)
C22 C21 C23 109.5(3)
C24 C21 C23 113.8(3)
C21 C22 H22A 109.5
C21 C22 H22B 109.5
H22A C22 H22B 109.5
C21 C22 H22C 109.5
H22A C22 H22C 109.5
H22B C22 H22C 109.5
C21 C23 H23A 109.5
C21 C23 H23B 109.5
H23A C23 H23B 109.5
C21 C23 H23C 109.5
H23A C23 H23C 109.5
H23B C23 H23C 109.5
C21 C24 H24A 109.5
C21 C24 H24B 109.5
H24A C24 H24B 109.5
C21 C24 H24C 109.5
H24A C24 H24C 109.5
H24B C24 H24C 109.5
C2 C25 C26 110.1(3)
C2 C25 H25A 109.6
C26 C25 H25A 109.6
C2 C25 H25B 109.6
C26 C25 H25B 109.6
H25A C25 H25B 108.2
C27 C26 C25 109.3(5)
C27 C26 H26A 109.8
C25 C26 H26A 109.8
C27 C26 H26B 109.8
C25 C26 H26B 109.8
H26A C26 H26B 108.3
C26 C27 H27A 109.5
C26 C27 H27B 109.5
H27A C27 H27B 109.5
C26 C27 H27C 109.5
H27A C27 H27C 109.5
H27B C27 H27C 109.5

loop_
_geom_bond_atom_site_label_1
_geom_bond_atom_site_label_2
_geom_bond_distance
O1 C1 1.221(3)
O2 C20 1.184(3)
O3 C20 1.315(3)
O3 C21 1.490(3)
O4 C15 1.187(3)
O5 C15 1.308(3)
O5 C16 1.496(3)
N1 C1 1.403(3)
N1 N2 1.405(2)
N1 C20 1.421(3)
N2 C3 1.407(3)
N2 C15 1.426(3)
C1 C2 1.451(4)
C2 C3 1.334(3)
C2 C25 1.486(4)
C3 C4 1.488(3)
C4 C5 1.521(3)
C4 H4A 0.9700
C4 H4B 0.9700
C5 C6 1.355(4)
C5 C10 1.432(4)
C6 C7 1.413(4)
C6 H6 0.9300
C7 C8 1.349(6)
C7 H7 0.9300
C8 C9 1.391(6)
C8 H8 0.9300
C9 C10 1.414(5)
C9 C14 1.415(7)
C10 C11 1.411(5)
C11 C12 1.378(5)
C11 H11 0.9300
C12 C13 1.411(10)
C12 H12 0.9300
C13 C14 1.329(10)
C13 H13 0.9300
C14 H14 0.9300
C16 C19 1.489(4)
C16 C17 1.495(4)
C16 C18 1.520(4)
C17 H17A 0.9600
C17 H17B 0.9600
C17 H17C 0.9600
C18 H18A 0.9600
C18 H18B 0.9600
C18 H18C 0.9600
C19 H19A 0.9600
C19 H19B 0.9600
C19 H19C 0.9600
C21 C22 1.515(4)
C21 C24 1.517(4)
C21 C23 1.524(4)
C22 H22A 0.9600
C22 H22B 0.9600
C22 H22C 0.9600
C23 H23A 0.9600
C23 H23B 0.9600
C23 H23C 0.9600
C24 H24A 0.9600
C24 H24B 0.9600
C24 H24C 0.9600
C25 C26 1.634(6)
C25 H25A 0.9700
C25 H25B 0.9700
C26 C27 1.459(6)
C26 H26A 0.9700
C26 H26B 0.9700
C27 H27A 0.9600
C27 H27B 0.9600
C27 H27C 0.9600

loop_
_geom_torsion_atom_site_label_1
_geom_torsion_atom_site_label_2
_geom_torsion_atom_site_label_3
_geom_torsion_atom_site_label_4
_geom_torsion
C1 N1 N2 C3 -7.5(2)
C20 N1 N2 C3 -156.1(2)
C1 N1 N2 C15 -150.61(19)
C20 N1 N2 C15 60.8(3)
N2 N1 C1 O1 -171.3(2)
C20 N1 C1 O1 -24.0(4)
N2 N1 C1 C2 6.3(2)
C20 N1 C1 C2 153.7(2)
O1 C1 C2 C3 174.7(3)
N1 C1 C2 C3 -2.8(3)
O1 C1 C2 C25 -5.6(5)
N1 C1 C2 C25 177.0(2)
C1 C2 C3 N2 -1.9(3)
C25 C2 C3 N2 178.4(3)
C1 C2 C3 C4 178.0(2)
C25 C2 C3 C4 -1.8(4)
N1 N2 C3 C2 5.8(2)
C15 N2 C3 C2 143.3(2)
N1 N2 C3 C4 -174.09(19)
C15 N2 C3 C4 -36.5(3)
C2 C3 C4 C5 -91.9(3)
N2 C3 C4 C5 88.0(3)
C3 C4 C5 C6 4.4(3)
C3 C4 C5 C10 -177.1(2)
C10 C5 C6 C7 0.3(4)
C4 C5 C6 C7 178.8(3)
C5 C6 C7 C8 -0.4(5)
C6 C7 C8 C9 -0.2(6)
C7 C8 C9 C10 0.7(6)
C7 C8 C9 C14 -178.2(4)
C8 C9 C10 C11 179.6(3)
C14 C9 C10 C11 -1.5(5)
C8 C9 C10 C5 -0.8(5)
C14 C9 C10 C5 178.2(4)
C6 C5 C10 C11 179.9(3)
C4 C5 C10 C11 1.4(4)
C6 C5 C10 C9 0.3(4)
C4 C5 C10 C9 -178.3(2)
C9 C10 C11 C12 2.2(5)
C5 C10 C11 C12 -177.5(3)
C10 C11 C12 C13 -2.2(7)
C11 C12 C13 C14 1.5(10)
C12 C13 C14 C9 -0.7(12)
C8 C9 C14 C13 179.7(6)
C10 C9 C14 C13 0.7(9)
C16 O5 C15 O4 4.4(4)
C16 O5 C15 N2 -179.6(2)
N1 N2 C15 O4 8.9(3)
C3 N2 C15 O4 -126.0(3)
N1 N2 C15 O5 -167.41(18)
C3 N2 C15 O5 57.7(3)
C15 O5 C16 C19 -60.7(3)
C15 O5 C16 C17 64.6(3)
C15 O5 C16 C18 -177.8(2)
C21 O3 C20 O2 4.6(4)
C21 O3 C20 N1 -176.7(2)
C1 N1 C20 O2 49.9(4)
N2 N1 C20 O2 -166.2(2)
C1 N1 C20 O3 -128.9(2)
N2 N1 C20 O3 15.0(3)
C20 O3 C21 C22 178.2(2)
C20 O3 C21 C24 -62.6(3)
C20 O3 C21 C23 62.2(3)
C3 C2 C25 C26 97.9(4)
C1 C2 C25 C26 -81.9(3)
C2 C25 C26 C27 168.5(4)
